data_4326126
loop_
_publ_author_name
'Rajendra S. Ghadwal'
'Ramachandran Azhakar'
'Kevin Pr\"opper'
'Julian J. Holstein'
'Birger Dittrich'
'Herbert W. Roesky'

_publ_contact_author_address
;
Institut f\"ur Anorganische Chemie der Universit\"at G\"ottingen, 
Tammannstrasse  4, 37077 G\"ottingen
;
_publ_contact_author_email hroesky@gwdg.de
_publ_contact_author_name 'Herbert W. Roesky'
_publ_section_title
;
 N-Heterocyclic Carbene Stabilized Dichlorosilylene Transition-Metal
 Complexes of V(I), Co(I), and Fe(0)
;
_journal_name_full 'Inorganic Chemistry'
_journal_page_first 8502
_journal_page_last 8508
_journal_paper_doi 10.1021/ic201096c
_journal_volume 50
_journal_year 2011
_chemical_formula_moiety 'C31 H36 Cl2 Fe N2 O4 Si'
_chemical_formula_sum 'C31 H36 Cl2 Fe N2 O4 Si'
_chemical_formula_weight 655.46
_space_group_IT_number 43
_symmetry_cell_setting orthorhombic
_symmetry_space_group_name_Hall 'F 2 -2d'
_symmetry_space_group_name_H-M 'F d d 2'
_audit_conform_dict_location ftp://ftp.iucr.org/pub/cif_core.dic
_audit_conform_dict_name cif_core.dic
_audit_conform_dict_version 2.3
_audit_creation_date '18-May-05 T09:52:08-00:00'
_audit_creation_method 'XD routine XDCIF'
_cell_angle_alpha 90.00
_cell_angle_beta 90.00
_cell_angle_gamma 90.00
_cell_formula_units_Z 16
_cell_length_a 33.7046(11)
_cell_length_b 38.9594(13)
_cell_length_c 10.2939(4)
_cell_measurement_reflns_used 9888
_cell_measurement_temperature 100(2)
_cell_measurement_theta_max 71.189
_cell_measurement_theta_min 3.469
_cell_volume 13517.0(8)
_computing_cell_refinement 'Apex2 (Bruker AXS, 2008)'
_computing_data_collection 'Apex2 (Bruker AXS, 2008)'
_computing_molecular_graphics 'MolecoolQt (Huebschle et al, 2011)'
_computing_publication_material 'enCIFer 1.3, CCDC, 2008'
_computing_structure_refinement 'Koritsanszky et al, (2003)'
_computing_structure_solution 'SHELXS-97 (Sheldrick, 2008)'
_diffrn_ambient_temperature 100(2)
_diffrn_detector_area_resol_mean 0
_diffrn_measured_fraction_theta_full 0.977
_diffrn_measured_fraction_theta_max 0.977
_diffrn_measurement_device_type 'Bruker SMART 6000'
_diffrn_measurement_method 'omega scans'
_diffrn_radiation_monochromator 'INCOATEC multilayer optics'
_diffrn_radiation_source 'rotating anode'
_diffrn_radiation_type CuK\a
_diffrn_radiation_wavelength 1.54178
_diffrn_reflns_av_R_equivalents 0.0406
_diffrn_reflns_av_sigmaI/netI 0.0627
_diffrn_reflns_limit_h_max 40
_diffrn_reflns_limit_h_min -41
_diffrn_reflns_limit_k_max 43
_diffrn_reflns_limit_k_min -47
_diffrn_reflns_limit_l_max 9
_diffrn_reflns_limit_l_min -12
_diffrn_reflns_number 16503
_diffrn_reflns_theta_full 71.35
_diffrn_reflns_theta_max 71.35
_diffrn_reflns_theta_min 3.47
_diffrn_standards_decay_% 0
_diffrn_standards_interval_count 0
_diffrn_standards_interval_time 0
_diffrn_standards_number 0
_exptl_absorpt_coefficient_mu 5.661
_exptl_absorpt_correction_T_max 0.4690
_exptl_absorpt_correction_T_min 0.2775
_exptl_absorpt_correction_type multi-scan
_exptl_absorpt_process_details 'SADABS (Sheldrick, 2010)'
_exptl_crystal_colour red
_exptl_crystal_density_diffrn 1.288
_exptl_crystal_description needle
_exptl_crystal_F_000 5472
_exptl_crystal_size_max 0.25
_exptl_crystal_size_mid 0.01
_exptl_crystal_size_min 0.01
_refine_diff_density_max 0.952
_refine_diff_density_min -0.326
_refine_diff_density_rms 0.119
_refine_ls_extinction_method none
_refine_ls_goodness_of_fit_ref 1.202
_refine_ls_hydrogen_treatment mixed
_refine_ls_matrix_type full
_refine_ls_number_parameters 369
_refine_ls_number_reflns 13370
_refine_ls_number_restraints 0
_refine_ls_R_factor_all 0.067
_refine_ls_R_factor_gt 0.052
_refine_ls_shift/su_max 0
_refine_ls_structure_factor_coef F
_refine_ls_weighting_details
;
        calc w1 = 1/[s^2^(Fo)]
;
_refine_ls_weighting_scheme calc
_refine_ls_wR_factor_ref 0.06
_reflns_number_gt 4573
_reflns_number_total 4962
_reflns_threshold_expression F>3(\s)F
_cod_data_source_file ic201096c_si_002.cif
_cod_data_source_block iron
_cod_original_sg_symbol_Hall F2-2d
_cod_database_code 4326126
_computing_aspherical_atom_model 'Invariomtool (Huebschle et al, 2007)'

loop_
_symmetry_equiv_pos_as_xyz
'x, y, z'
'-x, -y, z'
'x+1/4, -y+1/4, z+1/4'
'-x+1/4, y+1/4, z+1/4'
'x, y+1/2, z+1/2'
'-x, -y+1/2, z+1/2'
'x+1/4, -y+3/4, z+3/4'
'-x+1/4, y+3/4, z+3/4'
'x+1/2, y, z+1/2'
'-x+1/2, -y, z+1/2'
'x+3/4, -y+1/4, z+3/4'
'-x+3/4, y+1/4, z+3/4'
'x+1/2, y+1/2, z'
'-x+1/2, -y+1/2, z'
'x+3/4, -y+3/4, z+1/4'
'-x+3/4, y+3/4, z+1/4'

loop_
_atom_local_axes_atom_label
_atom_local_axes_atom0
_atom_local_axes_ax1
_atom_local_axes_atom1
_atom_local_axes_atom2
_atom_local_axes_ax2
FE(1) SI(1) X FE(1) C(3) y
CL(2) SI(1) Z CL(2) FE(1) y
CL(1) SI(1) Z CL(1) FE(1) y
SI(1) FE(1) X SI(1) C(5) y
O(2) C(2) Z O(2) FE(1) y
O(4) C(4) Z O(4) FE(1) y
O(3) C(3) Z O(3) FE(1) y
O(1) C(1) Z O(1) FE(1) y
N(2) C(5) X N(2) C(18) y
N(1) C(5) X N(1) C(19) y
C(2) FE(1) Z C(2) SI(1) y
C(4) FE(1) Z C(4) SI(1) y
C(3) FE(1) Z C(3) SI(1) y
C(5) SI(1) X C(5) N(2) y
C(7) C(11) X C(7) C(6) y
C(6) N(2) Z C(6) C(14) y
C(1) FE(1) Z C(1) SI(1) y
C(9) C(8) Z C(9) H(1K) X
C(20) N(1) Z C(20) C(28) y
C(21) C(25) X C(21) C(20) y
C(22) C(21) X C(22) H(2D) y
C(23) C(22) Z C(23) H(2Y) X
C(24) C(22) Z C(24) H(1F) X
C(25) C(26) X C(25) C(21) y
C(26) H(2P) Z C(26) C(27) X
C(27) C(26) X C(27) C(28) y
C(28) C(20) X C(28) C(27) y
C(29) C(31) X C(29) H(2B) y
C(30) C(29) Z C(30) H(1B) X
C(31) C(29) Z C(31) H(2M) X
C(8) C(7) X C(8) H(2F) y
C(19) N(1) X C(19) C(18) y
C(18) N(2) X C(18) C(19) y
C(17) C(15) Z C(17) H(2K) X
C(16) C(15) Z C(16) H(2R) X
C(15) C(14) X C(15) H(2A) y
C(14) C(6) X C(14) C(13) y
C(10) C(8) Z C(10) H(2V) X
C(11) C(12) X C(11) C(7) y
C(13) C(12) X C(13) C(14) y
C(12) H(21D) Z C(12) C(11) X
H(1I) C(9) Z H(1I) C(8) y
H(1J) C(9) Z H(1J) C(8) y
H(1K) C(9) Z H(1K) C(8) y
H(2D) C(22) Z H(2D) C(21) y
H(2W) C(23) Z H(2W) C(22) y
H(2X) C(23) Z H(2X) C(22) y
H(2Y) C(23) Z H(2Y) C(22) y
H(1F) C(24) Z H(1F) C(22) y
H(1G) C(24) Z H(1G) C(22) y
H(1H) C(24) Z H(1H) C(22) y
H(2H) C(25) Z H(2H) C(26) y
H(2P) C(26) Z H(2P) C(27) y
H(2I) C(27) Z H(2I) C(26) y
H(2B) C(29) Z H(2B) C(31) y
H(1A) C(30) Z H(1A) C(29) y
H(1B) C(30) Z H(1B) C(29) y
H(1C) C(30) Z H(1C) C(29) y
H(2M) C(31) Z H(2M) C(29) y
H(2N) C(31) Z H(2N) C(29) y
H(2O) C(31) Z H(2O) C(29) y
H(2F) C(8) Z H(2F) C(7) y
H(2E) C(19) Z H(2E) C(18) y
H(2C) C(18) Z H(2C) C(19) y
H(2J) C(17) Z H(2J) C(15) y
H(2K) C(17) Z H(2K) C(15) y
H(2L) C(17) Z H(2L) C(15) y
H(2Q) C(16) Z H(2Q) C(15) y
H(2R) C(16) Z H(2R) C(15) y
H(2S) C(16) Z H(2S) C(15) y
H(2A) C(15) Z H(2A) C(14) y
H(2T) C(10) Z H(2T) C(8) y
H(2U) C(10) Z H(2U) C(8) y
H(2V) C(10) Z H(2V) C(8) y
H(1E) C(11) Z H(1E) C(12) y
H(2G) C(13) Z H(2G) C(12) y
H(21D) C(12) Z H(21D) C(11) y

loop_
_atom_rho_multipole_atom_label
_atom_rho_multipole_coeff_Pv
_atom_rho_multipole_coeff_P00
_atom_rho_multipole_coeff_P11
_atom_rho_multipole_coeff_P1-1
_atom_rho_multipole_coeff_P10
_atom_rho_multipole_coeff_P20
_atom_rho_multipole_coeff_P21
_atom_rho_multipole_coeff_P2-1
_atom_rho_multipole_coeff_P22
_atom_rho_multipole_coeff_P2-2
_atom_rho_multipole_coeff_P30
_atom_rho_multipole_coeff_P31
_atom_rho_multipole_coeff_P3-1
_atom_rho_multipole_coeff_P32
_atom_rho_multipole_coeff_P3-2
_atom_rho_multipole_coeff_P33
_atom_rho_multipole_coeff_P3-3
_atom_rho_multipole_coeff_P40
_atom_rho_multipole_coeff_P41
_atom_rho_multipole_coeff_P4-1
_atom_rho_multipole_coeff_P42
_atom_rho_multipole_coeff_P4-2
_atom_rho_multipole_coeff_P43
_atom_rho_multipole_coeff_P4-3
_atom_rho_multipole_coeff_P44
_atom_rho_multipole_coeff_P4-4
_atom_rho_multipole_kappa
_atom_rho_multipole_kappa_prime0
_atom_rho_multipole_kappa_prime1
_atom_rho_multipole_kappa_prime2
_atom_rho_multipole_kappa_prime3
_atom_rho_multipole_kappa_prime4
_atom_rho_multipole_radial_slater_n0
_atom_rho_multipole_radial_slater_zeta0
_atom_rho_multipole_radial_slater_n1
_atom_rho_multipole_radial_slater_zeta1
_atom_rho_multipole_radial_slater_n2
_atom_rho_multipole_radial_slater_zeta2
_atom_rho_multipole_radial_slater_n3
_atom_rho_multipole_radial_slater_zeta3
_atom_rho_multipole_radial_slater_n4
_atom_rho_multipole_radial_slater_zeta4
FE(1) 5.8506 0 -0.0002 -0.0016 -0.0005 0.0633 -0.0037 -0.0203 -0.0465 0.0043 0.0035 0.0019 -0.017 0.0001 -0.0008 -0.0021 -0.0022 -0.0563 -0.0056 0.0224 0.1223 0.0063 -0.0036 0.0142 -0.1314 0.0355 0.998134 1 1 1 1 1 4 7.4532 4 7.4532 4 7.4532 4 7.4532 4 7.4532
CL(2) 7.2469 0 0 0 0.0131 -0.0755 0 0 0 0 0.0528 0 0 0 0 0 0 0.0176 0 0 0 0 0 0 0 0 1.000723 1 1 1 1 1 4 4.2587714285714 4 4.2587714285714 4 4.2587714285714 4 4.2587714285714 4 4.2587714285714
CL(1) 7.2469 0 0 0 0.0131 -0.0755 0 0 0 0 0.0528 0 0 0 0 0 0 0.0176 0 0 0 0 0 0 0 0 1.000723 1 1 1 1 1 4 4.2587714285714 4 4.2587714285714 4 4.2587714285714 4 4.2587714285714 4 4.2587714285714
SI(1) 3.7744 0 0.1827 -0.0149 0 -0.0818 0 0 0.1547 0.0142 0 -0.1259 -0.15 0 0 0.1545 -0.0146 0.0016 0 0 -0.0006 0.0903 0 0 -0.0124 0.0257 0.999345 1 1 1 1 1 4 3.0628 4 3.0628 4 3.0628 4 3.0628 4 3.0628
O(2) 6.0727 0 0 0 -0.0849 0.0454 0 0 0 0 0.0079 0 0 0 0 0 0 -0.0306 0 0 0 0 0 0 0 0 0.996577 1 1 1 1 1 2 4.466 2 4.466 2 4.466 3 4.466 4 4.466
O(4) 6.0727 0 0 0 -0.0849 0.0454 0 0 0 0 0.0079 0 0 0 0 0 0 -0.0306 0 0 0 0 0 0 0 0 0.996577 1 1 1 1 1 2 4.466 2 4.466 2 4.466 3 4.466 4 4.466
O(3) 6.0727 0 0 0 -0.0849 0.0454 0 0 0 0 0.0079 0 0 0 0 0 0 -0.0306 0 0 0 0 0 0 0 0 0.996577 1 1 1 1 1 2 4.466 2 4.466 2 4.466 3 4.466 4 4.466
O(1) 6.0727 0 0 0 -0.0849 0.0454 0 0 0 0 0.0079 0 0 0 0 0 0 -0.0306 0 0 0 0 0 0 0 0 0.996577 1 1 1 1 1 2 4.466 2 4.466 2 4.466 3 4.466 4 4.466
N(2) 5.0715 0 0.0091 0.0062 0 -0.0027 0 0 -0.0004 0.0195 0 0.0192 0.0088 0 0 0.1499 -0.0526 0.0104 0 0 0.0032 -0.0071 0 0 0.0048 0.0097 0.997296 1 1 1 1 1 2 3.83936 2 3.83936 2 3.83936 3 3.83936 4 3.83936
N(1) 5.0715 0 0.0091 0.0062 0 -0.0027 0 0 -0.0004 0.0195 0 0.0192 0.0088 0 0 0.1499 -0.0526 0.0104 0 0 0.0032 -0.0071 0 0 0.0048 0.0097 0.997296 1 1 1 1 1 2 3.83936 2 3.83936 2 3.83936 3 3.83936 4 3.83936
C(2) 4.1851 0 0 0 0.0357 0.3837 0 0 0 0 -0.1143 0 0 0 0 0 0 0.0109 0 0 0 0 0 0 0 0 1.002896 1 1 1 1 1 2 3.1762 2 3.1762 2 3.1762 3 3.1762 4 3.1762
C(4) 4.1851 0 0 0 0.0357 0.3837 0 0 0 0 -0.1143 0 0 0 0 0 0 0.0109 0 0 0 0 0 0 0 0 1.002896 1 1 1 1 1 2 3.1762 2 3.1762 2 3.1762 3 3.1762 4 3.1762
C(3) 4.1851 0 0 0 0.0357 0.3837 0 0 0 0 -0.1143 0 0 0 0 0 0 0.0109 0 0 0 0 0 0 0 0 1.002896 1 1 1 1 1 2 3.1762 2 3.1762 2 3.1762 3 3.1762 4 3.1762
C(5) 4.0777 0 0.0848 0.0034 0 -0.1374 0 0 0.0765 0.0042 0 0.0229 0.0015 0 0 0.2332 0.0248 0.0366 0 0 -0.0144 -0.0002 0 0 -0.0615 -0.0096 1.012068 1 1 1 1 1 2 3.1762 2 3.1762 2 3.1762 3 3.1762 4 3.1762
C(7) 4.0173 0 0.018 0.014 0 -0.1639 0 0 0.0143 -0.0067 0 0.0165 0.0218 0 0 0.2246 -0.0118 0.0162 0 0 0.0056 -0.0088 0 0 0.0013 0.0035 1.010707 1 1 1 1 1 2 3.1762 2 3.1762 2 3.1762 3 3.1762 4 3.1762
C(6) 3.994 0 0 0 -0.1001 -0.0671 0 0 -0.1075 0 0.2312 0 0 0.1106 0 0 0 0.0474 0 0 -0.008 0 0 0 0.0012 0 1.015291 1 1 1 1 1 2 3.1762 2 3.1762 2 3.1762 3 3.1762 4 3.1762
C(1) 4.1851 0 0 0 0.0357 0.3837 0 0 0 0 -0.1143 0 0 0 0 0 0 0.0109 0 0 0 0 0 0 0 0 1.002896 1 1 1 1 1 2 3.1762 2 3.1762 2 3.1762 3 3.1762 4 3.1762
C(9) 4.0183 0 0 0 -0.0125 -0.0216 0 0 0 0 0.2176 0 0 0 0 0.17 0 0.0359 0 0 0 0 -0.0632 0 0 0 1.008985 1 1 1 1 1 2 3.1762 2 3.1762 2 3.1762 3 3.1762 4 3.1762
C(20) 3.994 0 0 0 -0.1001 -0.0671 0 0 -0.1075 0 0.2312 0 0 0.1106 0 0 0 0.0474 0 0 -0.008 0 0 0 0.0012 0 1.015291 1 1 1 1 1 2 3.1762 2 3.1762 2 3.1762 3 3.1762 4 3.1762
C(21) 4.0173 0 0.018 0.014 0 -0.1639 0 0 0.0143 -0.0067 0 0.0165 0.0218 0 0 0.2246 -0.0118 0.0162 0 0 0.0056 -0.0088 0 0 0.0013 0.0035 1.010707 1 1 1 1 1 2 3.1762 2 3.1762 2 3.1762 3 3.1762 4 3.1762
C(22) 4.0166 0 -0.0109 0.0176 0 -0.004 0 0 -0.0251 -0.009 0 -0.1337 -0.1765 0 0 0.1566 -0.0563 0.0196 0 0 -0.0201 0.0672 0 0 0.0368 0.0219 1.004862 1 1 1 1 1 2 3.1762 2 3.1762 2 3.1762 3 3.1762 4 3.1762
C(23) 4.0183 0 0 0 -0.0125 -0.0216 0 0 0 0 0.2176 0 0 0 0 0.17 0 0.0359 0 0 0 0 -0.0632 0 0 0 1.008985 1 1 1 1 1 2 3.1762 2 3.1762 2 3.1762 3 3.1762 4 3.1762
C(24) 4.0183 0 0 0 -0.0125 -0.0216 0 0 0 0 0.2176 0 0 0 0 0.17 0 0.0359 0 0 0 0 -0.0632 0 0 0 1.008985 1 1 1 1 1 2 3.1762 2 3.1762 2 3.1762 3 3.1762 4 3.1762
C(25) 4.0509 0 0.0123 0.017 0 -0.1529 0 0 0.0109 -0.0137 0 0.0135 0.0215 0 0 0.2258 0.0027 0.0163 0 0 0.0084 -0.0085 0 0 -0.0001 0.0056 1.006816 1 1 1 1 1 2 3.1762 2 3.1762 2 3.1762 3 3.1762 4 3.1762
C(26) 4.0323 0 0 0 -0.0235 0.0655 0 0 0.1522 0 0.2139 0 0 -0.1228 0 0 0 0.0082 0 0 0.0201 0 0 0 -0.0007 0 1.006692 1 1 1 1 1 2 3.1762 2 3.1762 2 3.1762 3 3.1762 4 3.1762
C(27) 4.0509 0 0.0123 0.017 0 -0.1529 0 0 0.0109 -0.0137 0 0.0135 0.0215 0 0 0.2258 0.0027 0.0163 0 0 0.0084 -0.0085 0 0 -0.0001 0.0056 1.006816 1 1 1 1 1 2 3.1762 2 3.1762 2 3.1762 3 3.1762 4 3.1762
C(28) 4.0173 0 0.018 0.014 0 -0.1639 0 0 0.0143 -0.0067 0 0.0165 0.0218 0 0 0.2246 -0.0118 0.0162 0 0 0.0056 -0.0088 0 0 0.0013 0.0035 1.010707 1 1 1 1 1 2 3.1762 2 3.1762 2 3.1762 3 3.1762 4 3.1762
C(29) 4.0166 0 -0.0109 0.0176 0 -0.004 0 0 -0.0251 -0.009 0 -0.1337 -0.1765 0 0 0.1566 -0.0563 0.0196 0 0 -0.0201 0.0672 0 0 0.0368 0.0219 1.004862 1 1 1 1 1 2 3.1762 2 3.1762 2 3.1762 3 3.1762 4 3.1762
C(30) 4.0183 0 0 0 -0.0125 -0.0216 0 0 0 0 0.2176 0 0 0 0 0.17 0 0.0359 0 0 0 0 -0.0632 0 0 0 1.008985 1 1 1 1 1 2 3.1762 2 3.1762 2 3.1762 3 3.1762 4 3.1762
C(31) 4.0183 0 0 0 -0.0125 -0.0216 0 0 0 0 0.2176 0 0 0 0 0.17 0 0.0359 0 0 0 0 -0.0632 0 0 0 1.008985 1 1 1 1 1 2 3.1762 2 3.1762 2 3.1762 3 3.1762 4 3.1762
C(8) 4.0166 0 -0.0109 0.0176 0 -0.004 0 0 -0.0251 -0.009 0 -0.1337 -0.1765 0 0 0.1566 -0.0563 0.0196 0 0 -0.0201 0.0672 0 0 0.0368 0.0219 1.004862 1 1 1 1 1 2 3.1762 2 3.1762 2 3.1762 3 3.1762 4 3.1762
C(19) 4.0239 0 -0.0363 0.0344 0 -0.1136 0 0 -0.072 0.0092 0 -0.0218 0.0282 0 0 0.2358 -0.0536 0.0284 0 0 -0.0137 -0.0209 0 0 0.0422 -0.0041 1.011737 1 1 1 1 1 2 3.1762 2 3.1762 2 3.1762 3 3.1762 4 3.1762
C(18) 4.0239 0 -0.0363 0.0344 0 -0.1136 0 0 -0.072 0.0092 0 -0.0218 0.0282 0 0 0.2358 -0.0536 0.0284 0 0 -0.0137 -0.0209 0 0 0.0422 -0.0041 1.011737 1 1 1 1 1 2 3.1762 2 3.1762 2 3.1762 3 3.1762 4 3.1762
C(17) 4.0183 0 0 0 -0.0125 -0.0216 0 0 0 0 0.2176 0 0 0 0 0.17 0 0.0359 0 0 0 0 -0.0632 0 0 0 1.008985 1 1 1 1 1 2 3.1762 2 3.1762 2 3.1762 3 3.1762 4 3.1762
C(16) 4.0183 0 0 0 -0.0125 -0.0216 0 0 0 0 0.2176 0 0 0 0 0.17 0 0.0359 0 0 0 0 -0.0632 0 0 0 1.008985 1 1 1 1 1 2 3.1762 2 3.1762 2 3.1762 3 3.1762 4 3.1762
C(15) 4.0166 0 -0.0109 0.0176 0 -0.004 0 0 -0.0251 -0.009 0 -0.1337 -0.1765 0 0 0.1566 -0.0563 0.0196 0 0 -0.0201 0.0672 0 0 0.0368 0.0219 1.004862 1 1 1 1 1 2 3.1762 2 3.1762 2 3.1762 3 3.1762 4 3.1762
C(14) 4.0173 0 0.018 0.014 0 -0.1639 0 0 0.0143 -0.0067 0 0.0165 0.0218 0 0 0.2246 -0.0118 0.0162 0 0 0.0056 -0.0088 0 0 0.0013 0.0035 1.010707 1 1 1 1 1 2 3.1762 2 3.1762 2 3.1762 3 3.1762 4 3.1762
C(10) 4.0183 0 0 0 -0.0125 -0.0216 0 0 0 0 0.2176 0 0 0 0 0.17 0 0.0359 0 0 0 0 -0.0632 0 0 0 1.008985 1 1 1 1 1 2 3.1762 2 3.1762 2 3.1762 3 3.1762 4 3.1762
C(11) 4.0509 0 0.0123 0.017 0 -0.1529 0 0 0.0109 -0.0137 0 0.0135 0.0215 0 0 0.2258 0.0027 0.0163 0 0 0.0084 -0.0085 0 0 -0.0001 0.0056 1.006816 1 1 1 1 1 2 3.1762 2 3.1762 2 3.1762 3 3.1762 4 3.1762
C(13) 4.0509 0 0.0123 0.017 0 -0.1529 0 0 0.0109 -0.0137 0 0.0135 0.0215 0 0 0.2258 0.0027 0.0163 0 0 0.0084 -0.0085 0 0 -0.0001 0.0056 1.006816 1 1 1 1 1 2 3.1762 2 3.1762 2 3.1762 3 3.1762 4 3.1762
C(12) 4.0323 0 0 0 -0.0235 0.0655 0 0 0.1522 0 0.2139 0 0 -0.1228 0 0 0 0.0082 0 0 0.0201 0 0 0 -0.0007 0 1.006692 1 1 1 1 1 2 3.1762 2 3.1762 2 3.1762 3 3.1762 4 3.1762
H(1I) 0.9574 0 0 0 0.1177 0.0544 0 0 0 0 0.0007 0 0 0 0 0 0 -0.0311 0 0 0 0 0 0 0 0 1.15865 1.2 1.2 1.2 1.2 1.2 0 2 1 2 2 2 3 2 4 2
H(1J) 0.9574 0 0 0 0.1177 0.0544 0 0 0 0 0.0007 0 0 0 0 0 0 -0.0311 0 0 0 0 0 0 0 0 1.15865 1.2 1.2 1.2 1.2 1.2 0 2 1 2 2 2 3 2 4 2
H(1K) 0.9574 0 0 0 0.1177 0.0544 0 0 0 0 0.0007 0 0 0 0 0 0 -0.0311 0 0 0 0 0 0 0 0 1.15865 1.2 1.2 1.2 1.2 1.2 0 2 1 2 2 2 3 2 4 2
H(2D) 0.931 0 0 0 0.1146 0.0669 0 0 0 0 0.0037 0 0 0 0 0 0 -0.0359 0 0 0 0 0 0 0 0 1.18279 1.2 1.2 1.2 1.2 1.2 0 2 1 2 2 2 3 2 4 2
H(2W) 0.9574 0 0 0 0.1177 0.0544 0 0 0 0 0.0007 0 0 0 0 0 0 -0.0311 0 0 0 0 0 0 0 0 1.15865 1.2 1.2 1.2 1.2 1.2 0 2 1 2 2 2 3 2 4 2
H(2X) 0.9574 0 0 0 0.1177 0.0544 0 0 0 0 0.0007 0 0 0 0 0 0 -0.0311 0 0 0 0 0 0 0 0 1.15865 1.2 1.2 1.2 1.2 1.2 0 2 1 2 2 2 3 2 4 2
H(2Y) 0.9574 0 0 0 0.1177 0.0544 0 0 0 0 0.0007 0 0 0 0 0 0 -0.0311 0 0 0 0 0 0 0 0 1.15865 1.2 1.2 1.2 1.2 1.2 0 2 1 2 2 2 3 2 4 2
H(1F) 0.9574 0 0 0 0.1177 0.0544 0 0 0 0 0.0007 0 0 0 0 0 0 -0.0311 0 0 0 0 0 0 0 0 1.15865 1.2 1.2 1.2 1.2 1.2 0 2 1 2 2 2 3 2 4 2
H(1G) 0.9574 0 0 0 0.1177 0.0544 0 0 0 0 0.0007 0 0 0 0 0 0 -0.0311 0 0 0 0 0 0 0 0 1.15865 1.2 1.2 1.2 1.2 1.2 0 2 1 2 2 2 3 2 4 2
H(1H) 0.9574 0 0 0 0.1177 0.0544 0 0 0 0 0.0007 0 0 0 0 0 0 -0.0311 0 0 0 0 0 0 0 0 1.15865 1.2 1.2 1.2 1.2 1.2 0 2 1 2 2 2 3 2 4 2
H(2H) 0.9329 0 0 0 0.1231 0.0675 0 0 0 0 0.0169 0 0 0 0 0 0 -0.0229 0 0 0 0 0 0 0 0 1.176651 1.2 1.2 1.2 1.2 1.2 0 2 1 2 2 2 3 2 4 2
H(2P) 0.9329 0 0 0 0.1231 0.0675 0 0 0 0 0.0169 0 0 0 0 0 0 -0.0229 0 0 0 0 0 0 0 0 1.176651 1.2 1.2 1.2 1.2 1.2 0 2 1 2 2 2 3 2 4 2
H(2I) 0.9329 0 0 0 0.1231 0.0675 0 0 0 0 0.0169 0 0 0 0 0 0 -0.0229 0 0 0 0 0 0 0 0 1.176651 1.2 1.2 1.2 1.2 1.2 0 2 1 2 2 2 3 2 4 2
H(2B) 0.931 0 0 0 0.1146 0.0669 0 0 0 0 0.0037 0 0 0 0 0 0 -0.0359 0 0 0 0 0 0 0 0 1.18279 1.2 1.2 1.2 1.2 1.2 0 2 1 2 2 2 3 2 4 2
H(1A) 0.9574 0 0 0 0.1177 0.0544 0 0 0 0 0.0007 0 0 0 0 0 0 -0.0311 0 0 0 0 0 0 0 0 1.15865 1.2 1.2 1.2 1.2 1.2 0 2 1 2 2 2 3 2 4 2
H(1B) 0.9574 0 0 0 0.1177 0.0544 0 0 0 0 0.0007 0 0 0 0 0 0 -0.0311 0 0 0 0 0 0 0 0 1.15865 1.2 1.2 1.2 1.2 1.2 0 2 1 2 2 2 3 2 4 2
H(1C) 0.9574 0 0 0 0.1177 0.0544 0 0 0 0 0.0007 0 0 0 0 0 0 -0.0311 0 0 0 0 0 0 0 0 1.15865 1.2 1.2 1.2 1.2 1.2 0 2 1 2 2 2 3 2 4 2
H(2M) 0.9574 0 0 0 0.1177 0.0544 0 0 0 0 0.0007 0 0 0 0 0 0 -0.0311 0 0 0 0 0 0 0 0 1.15865 1.2 1.2 1.2 1.2 1.2 0 2 1 2 2 2 3 2 4 2
H(2N) 0.9574 0 0 0 0.1177 0.0544 0 0 0 0 0.0007 0 0 0 0 0 0 -0.0311 0 0 0 0 0 0 0 0 1.15865 1.2 1.2 1.2 1.2 1.2 0 2 1 2 2 2 3 2 4 2
H(2O) 0.9574 0 0 0 0.1177 0.0544 0 0 0 0 0.0007 0 0 0 0 0 0 -0.0311 0 0 0 0 0 0 0 0 1.15865 1.2 1.2 1.2 1.2 1.2 0 2 1 2 2 2 3 2 4 2
H(2F) 0.931 0 0 0 0.1146 0.0669 0 0 0 0 0.0037 0 0 0 0 0 0 -0.0359 0 0 0 0 0 0 0 0 1.18279 1.2 1.2 1.2 1.2 1.2 0 2 1 2 2 2 3 2 4 2
H(2E) 0.8723 0 0 0 0.1308 0.0694 0 0 0 0 0.0204 0 0 0 0 0 0 -0.0123 0 0 0 0 0 0 0 0 1.196936 1.2 1.2 1.2 1.2 1.2 0 2 1 2 2 2 3 2 4 2
H(2C) 0.8723 0 0 0 0.1308 0.0694 0 0 0 0 0.0204 0 0 0 0 0 0 -0.0123 0 0 0 0 0 0 0 0 1.196936 1.2 1.2 1.2 1.2 1.2 0 2 1 2 2 2 3 2 4 2
H(2J) 0.9574 0 0 0 0.1177 0.0544 0 0 0 0 0.0007 0 0 0 0 0 0 -0.0311 0 0 0 0 0 0 0 0 1.15865 1.2 1.2 1.2 1.2 1.2 0 2 1 2 2 2 3 2 4 2
H(2K) 0.9574 0 0 0 0.1177 0.0544 0 0 0 0 0.0007 0 0 0 0 0 0 -0.0311 0 0 0 0 0 0 0 0 1.15865 1.2 1.2 1.2 1.2 1.2 0 2 1 2 2 2 3 2 4 2
H(2L) 0.9574 0 0 0 0.1177 0.0544 0 0 0 0 0.0007 0 0 0 0 0 0 -0.0311 0 0 0 0 0 0 0 0 1.15865 1.2 1.2 1.2 1.2 1.2 0 2 1 2 2 2 3 2 4 2
H(2Q) 0.9574 0 0 0 0.1177 0.0544 0 0 0 0 0.0007 0 0 0 0 0 0 -0.0311 0 0 0 0 0 0 0 0 1.15865 1.2 1.2 1.2 1.2 1.2 0 2 1 2 2 2 3 2 4 2
H(2R) 0.9574 0 0 0 0.1177 0.0544 0 0 0 0 0.0007 0 0 0 0 0 0 -0.0311 0 0 0 0 0 0 0 0 1.15865 1.2 1.2 1.2 1.2 1.2 0 2 1 2 2 2 3 2 4 2
H(2S) 0.9574 0 0 0 0.1177 0.0544 0 0 0 0 0.0007 0 0 0 0 0 0 -0.0311 0 0 0 0 0 0 0 0 1.15865 1.2 1.2 1.2 1.2 1.2 0 2 1 2 2 2 3 2 4 2
H(2A) 0.931 0 0 0 0.1146 0.0669 0 0 0 0 0.0037 0 0 0 0 0 0 -0.0359 0 0 0 0 0 0 0 0 1.18279 1.2 1.2 1.2 1.2 1.2 0 2 1 2 2 2 3 2 4 2
H(2T) 0.9574 0 0 0 0.1177 0.0544 0 0 0 0 0.0007 0 0 0 0 0 0 -0.0311 0 0 0 0 0 0 0 0 1.15865 1.2 1.2 1.2 1.2 1.2 0 2 1 2 2 2 3 2 4 2
H(2U) 0.9574 0 0 0 0.1177 0.0544 0 0 0 0 0.0007 0 0 0 0 0 0 -0.0311 0 0 0 0 0 0 0 0 1.15865 1.2 1.2 1.2 1.2 1.2 0 2 1 2 2 2 3 2 4 2
H(2V) 0.9574 0 0 0 0.1177 0.0544 0 0 0 0 0.0007 0 0 0 0 0 0 -0.0311 0 0 0 0 0 0 0 0 1.15865 1.2 1.2 1.2 1.2 1.2 0 2 1 2 2 2 3 2 4 2
H(1E) 0.9329 0 0 0 0.1231 0.0675 0 0 0 0 0.0169 0 0 0 0 0 0 -0.0229 0 0 0 0 0 0 0 0 1.176651 1.2 1.2 1.2 1.2 1.2 0 2 1 2 2 2 3 2 4 2
H(2G) 0.9329 0 0 0 0.1231 0.0675 0 0 0 0 0.0169 0 0 0 0 0 0 -0.0229 0 0 0 0 0 0 0 0 1.176651 1.2 1.2 1.2 1.2 1.2 0 2 1 2 2 2 3 2 4 2
H(21D) 0.9329 0 0 0 0.1231 0.0675 0 0 0 0 0.0169 0 0 0 0 0 0 -0.0229 0 0 0 0 0 0 0 0 1.176651 1.2 1.2 1.2 1.2 1.2 0 2 1 2 2 2 3 2 4 2

loop_
_atom_site_aniso_label
_atom_site_aniso_U_11
_atom_site_aniso_U_22
_atom_site_aniso_U_33
_atom_site_aniso_U_23
_atom_site_aniso_U_13
_atom_site_aniso_U_12
FE(1) 0.02835(19) 0.0309(2) 0.0371(2) -0.00528(16) 0.00304(16) -0.00138(17)
CL(2) 0.0279(3) 0.0365(3) 0.0527(4) -0.0100(3) 0.0115(3) -0.0022(3)
CL(1) 0.0506(4) 0.0500(4) 0.0310(4) 0.0027(3) 0.0039(3) -0.0037(3)
SI(1) 0.0278(3) 0.0310(3) 0.0314(4) -0.0027(3) 0.0043(3) -0.0014(3)
O(2) 0.0533(12) 0.0368(11) 0.0484(14) 0.0048(8) 0.0003(10) 0.0065(10)
O(4) 0.0615(15) 0.0719(18) 0.080(2) -0.0374(15) -0.0198(13) -0.0040(13)
O(3) 0.0639(16) 0.0475(14) 0.125(3) -0.0213(15) 0.0607(18) -0.0151(12)
O(1) 0.0679(15) 0.0453(13) 0.0518(15) 0.0092(11) -0.0131(12) 0.0017(11)
N(2) 0.0278(10) 0.0337(13) 0.0481(15) -0.0061(10) 0.0081(9) 0.0017(9)
N(1) 0.0309(10) 0.0304(11) 0.0326(12) -0.0045(9) 0.0040(8) 0.0040(9)
C(2) 0.0364(14) 0.0364(16) 0.0418(17) -0.0061(12) 0.0012(11) 0.0032(12)
C(4) 0.0394(14) 0.0451(18) 0.054(2) -0.0167(14) -0.0010(13) -0.0060(13)
C(3) 0.0411(16) 0.0359(16) 0.069(2) -0.0120(13) 0.0226(15) -0.0050(13)
C(5) 0.0251(11) 0.0308(13) 0.0374(16) -0.0027(10) 0.0045(9) -0.0059(10)
C(7) 0.0305(13) 0.0446(17) 0.056(2) -0.0169(13) 0.0058(11) -0.0002(12)
C(6) 0.0293(12) 0.0341(14) 0.057(2) -0.0096(12) 0.0080(11) -0.0017(11)
C(1) 0.0405(13) 0.0391(17) 0.0414(18) -0.0021(13) -0.0039(12) 0.0002(12)
C(9) 0.0480(19) 0.074(3) 0.087(3) -0.008(2) -0.0130(18) -0.0091(18)
C(20) 0.0311(12) 0.0310(14) 0.0363(16) -0.0037(10) 0.0019(10) 0.0037(10)
C(21) 0.0363(13) 0.0391(16) 0.0365(17) -0.0038(11) 0.0037(11) 0.0047(11)
C(22) 0.0383(14) 0.0540(18) 0.0326(16) 0.0010(12) 0.0029(11) 0.0015(13)
C(23) 0.0431(16) 0.074(2) 0.050(2) 0.0153(16) 0.0026(14) -0.0049(16)
C(24) 0.0453(16) 0.067(2) 0.0395(18) -0.0042(14) 0.0025(12) 0.0026(15)
C(25) 0.0439(15) 0.0454(17) 0.0407(18) -0.0135(13) 0.0078(12) 0.0063(13)
C(26) 0.0431(15) 0.0436(18) 0.063(2) -0.0084(14) 0.0006(14) 0.0097(13)
C(27) 0.0452(15) 0.0388(17) 0.049(2) 0.0000(12) -0.0062(12) 0.0119(13)
C(28) 0.0375(13) 0.0372(15) 0.0372(16) -0.0020(11) -0.0017(11) 0.0058(11)
C(29) 0.0422(14) 0.0504(18) 0.0307(16) -0.0008(12) 0.0043(11) 0.0028(13)
C(30) 0.0504(17) 0.080(3) 0.045(2) -0.0020(16) -0.0027(14) -0.0063(17)
C(31) 0.0548(18) 0.068(2) 0.041(2) 0.0081(15) 0.0021(14) 0.0071(16)
C(8) 0.0370(14) 0.056(2) 0.057(2) -0.0147(15) 0.0028(13) -0.0031(14)
C(19) 0.0259(12) 0.0343(15) 0.0525(18) -0.0008(12) 0.0110(11) 0.0032(11)
C(18) 0.0304(12) 0.0308(15) 0.067(2) -0.0048(12) 0.0122(13) -0.0005(11)
C(17) 0.060(2) 0.055(2) 0.063(3) 0.0021(16) 0.0151(17) -0.0024(16)
C(16) 0.0517(18) 0.0492(19) 0.068(2) 0.0019(15) -0.0078(16) 0.0012(15)
C(15) 0.0426(15) 0.0320(15) 0.060(2) -0.0011(12) 0.0052(13) -0.0004(12)
C(14) 0.0309(13) 0.0324(15) 0.062(2) -0.0060(12) 0.0078(12) -0.0009(11)
C(10) 0.0503(18) 0.075(3) 0.050(2) -0.0130(17) 0.0032(15) 0.0030(17)
C(11) 0.0438(16) 0.054(2) 0.061(2) -0.0214(16) 0.0085(14) 0.0065(14)
C(13) 0.0389(14) 0.0418(17) 0.068(2) -0.0089(14) 0.0054(14) 0.0083(13)
C(12) 0.0458(16) 0.0500(19) 0.070(3) -0.0195(17) 0.0085(16) 0.0153(14)

loop_
_atom_site_label
_atom_site_fract_x
_atom_site_fract_y
_atom_site_fract_z
_atom_site_U_iso_or_equiv
_atom_site_occupancy
_atom_site_symmetry_multiplicity
FE(1) 0.400133(11) 0.311127(11) 0.00639(8) 0.032 1 16
CL(2) 0.382683(18) 0.387865(18) 0.19278(10) 0.039 1 16
CL(1) 0.43950(2) 0.33120(2) 0.331807 0.044 1 16
SI(1) 0.423667(19) 0.349470(18) 0.14738(10) 0.03 1 16
O(2) 0.45957(7) 0.26204(6) 0.0997(2) 0.046 1 16
O(4) 0.37182(9) 0.26267(8) -0.1894(3) 0.071 1 16
O(3) 0.32990(9) 0.30582(7) 0.1687(4) 0.079 1 16
O(1) 0.40063(8) 0.36804(6) -0.1794(3) 0.055 1 16
N(2) 0.47680(6) 0.41107(6) 0.1243(3) 0.037 1 16
N(1) 0.50583(6) 0.36427(6) 0.0647(2) 0.031 1 16
C(2) 0.43820(8) 0.28198(8) 0.0613(3) 0.038 1 16
C(4) 0.38259(9) 0.28096(9) -0.1155(4) 0.046 1 16
C(3) 0.35729(9) 0.30830(8) 0.1079(4) 0.049 1 16
C(5) 0.47103(7) 0.37683(7) 0.1097(3) 0.031 1 16
C(7) 0.45233(8) 0.44568(8) 0.3052(4) 0.044 1 16
C(6) 0.45114(8) 0.43825(7) 0.1712(3) 0.04 1 16
C(1) 0.40113(8) 0.34600(8) -0.1085(3) 0.04 1 16
C(9) 0.51184(12) 0.44457(12) 0.4520(5) 0.07 1 16
C(20) 0.51829(7) 0.32922(7) 0.0377(3) 0.033 1 16
C(21) 0.51586(8) 0.31740(8) -0.0921(3) 0.037 1 16
C(22) 0.49980(9) 0.33879(9) -0.2025(3) 0.042 1 16
C(23) 0.53408(10) 0.35700(11) -0.2723(4) 0.056 1 16
C(24) 0.47581(10) 0.31758(10) -0.2996(3) 0.05 1 16
C(25) 0.53177(9) 0.28486(8) -0.1165(3) 0.043 1 16
C(26) 0.54957(9) 0.26608(9) -0.0191(4) 0.05 1 16
C(27) 0.55291(9) 0.27877(8) 0.1036(3) 0.044 1 16
C(28) 0.53727(8) 0.31127(7) 0.1359(3) 0.037 1 16
C(29) 0.54446(9) 0.32584(8) 0.2712(3) 0.041 1 16
C(30) 0.58697(11) 0.34027(11) 0.2824(4) 0.059 1 16
C(31) 0.53781(11) 0.29931(10) 0.3788(4) 0.055 1 16
C(8) 0.47567(9) 0.42481(9) 0.4021(4) 0.05 1 16
C(19) 0.53310(8) 0.39006(7) 0.0520(3) 0.038 1 16
C(18) 0.51490(8) 0.41958(8) 0.0886(4) 0.043 1 16
C(17) 0.45836(11) 0.46963(10) -0.1389(4) 0.059 1 16
C(16) 0.38763(11) 0.45136(10) -0.1231(4) 0.056 1 16
C(15) 0.42860(9) 0.44779(8) -0.0632(4) 0.045 1 16
C(14) 0.42949(8) 0.45672(7) 0.0806(4) 0.042 1 16
C(10) 0.44934(11) 0.41296(11) 0.5161(4) 0.059 1 16
C(11) 0.43051(9) 0.47421(9) 0.3447(4) 0.053 1 16
C(13) 0.40776(9) 0.48487(9) 0.1271(4) 0.049 1 16
C(12) 0.40848(10) 0.49327(9) 0.2577(4) 0.055 1 16
H(1I) 0.53009(12) 0.45281(12) 0.3696(5) 0.1048(16) 1 16
H(1J) 0.52941(12) 0.42791(12) 0.5157(5) 0.1048(16) 1 16
H(1K) 0.50189(12) 0.46714(12) 0.5066(5) 0.1048(16) 1 16
H(2D) 0.48025(9) 0.35843(9) -0.1616(3) 0.0499(8) 1 16
H(2W) 0.55106(10) 0.37219(11) -0.2020(4) 0.0833(13) 1 16
H(2X) 0.52212(10) 0.37399(11) -0.3477(4) 0.0833(13) 1 16
H(2Y) 0.55355(10) 0.33783(11) -0.3172(4) 0.0833(13) 1 16
H(1F) 0.45128(10) 0.30491(10) -0.2487(3) 0.0757(11) 1 16
H(1G) 0.49500(10) 0.29814(10) -0.3441(3) 0.0757(11) 1 16
H(1H) 0.46387(10) 0.33443(10) -0.3754(3) 0.0757(11) 1 16
H(2H) 0.52983(9) 0.27418(8) -0.2137(3) 0.0520(8) 1 16
H(2P) 0.56126(9) 0.24076(9) -0.0409(4) 0.0599(9) 1 16
H(2I) 0.56773(9) 0.26369(8) 0.1779(3) 0.0530(8) 1 16
H(2B) 0.52356(9) 0.34694(8) 0.2867(3) 0.0494(8) 1 16
H(1A) 0.59172(11) 0.35945(11) 0.2060(4) 0.0880(14) 1 16
H(1B) 0.60851(11) 0.31939(11) 0.2712(4) 0.0880(14) 1 16
H(1C) 0.59083(11) 0.35231(11) 0.3778(4) 0.0880(14) 1 16
H(2M) 0.50769(11) 0.28889(10) 0.3711(4) 0.0819(12) 1 16
H(2N) 0.54160(11) 0.31154(10) 0.4740(4) 0.0819(12) 1 16
H(2O) 0.55940(11) 0.27846(10) 0.3683(4) 0.0819(12) 1 16
H(2F) 0.48651(9) 0.40189(9) 0.3520(4) 0.0602(9) 1 16
H(2E) 0.56334(8) 0.38748(7) 0.0194(3) 0.0451(7) 1 16
H(2C) 0.52789(8) 0.44485(8) 0.0897(4) 0.0512(8) 1 16
H(2J) 0.48778(11) 0.46732(10) -0.0943(4) 0.0889(14) 1 16
H(2K) 0.44899(11) 0.49657(10) -0.1374(4) 0.0889(14) 1 16
H(2L) 0.45965(11) 0.46055(10) -0.2396(4) 0.0889(14) 1 16
H(2Q) 0.36634(11) 0.43595(10) -0.0675(4) 0.0846(13) 1 16
H(2R) 0.38854(11) 0.44223(10) -0.2237(4) 0.0846(13) 1 16
H(2S) 0.37847(11) 0.47836(10) -0.1215(4) 0.0846(13) 1 16
H(2A) 0.43766(9) 0.42093(8) -0.0726(4) 0.0536(8) 1 16
H(2T) 0.42354(11) 0.39904(11) 0.4783(4) 0.0878(13) 1 16
H(2U) 0.43929(11) 0.43535(11) 0.5716(4) 0.0878(13) 1 16
H(2V) 0.46657(11) 0.39599(11) 0.5796(4) 0.0878(13) 1 16
H(1E) 0.43058(9) 0.48155(9) 0.4465(4) 0.0637(10) 1 16
H(2G) 0.39010(9) 0.50017(9) 0.0605(4) 0.0593(9) 1 16
H(21D) 0.39166(10) 0.51523(9) 0.2921(4) 0.0664(10) 1 16

loop_
_atom_type_symbol
_atom_type_description
_atom_type_scat_dispersion_real
_atom_type_scat_dispersion_imag
_atom_type_scat_source
C C 0.0181 0.0091 'International Tables Vol C Tables 4.2.6.8 and 6.1.1.4'
H H 0.0000 0.0000 'International Tables Vol C Tables 4.2.6.8 and 6.1.1.4'
N N 0.0311 0.0180 'International Tables Vol C Tables 4.2.6.8 and 6.1.1.4'
O O 0.0492 0.0322 'International Tables Vol C Tables 4.2.6.8 and 6.1.1.4'
Si Si 0.2541 0.3302 'International Tables Vol C Tables 4.2.6.8 and 6.1.1.4'
Cl Cl 0.3639 0.7018 'International Tables Vol C Tables 4.2.6.8 and 6.1.1.4'
Fe Fe -1.1336 3.1974 'International Tables Vol C Tables 4.2.6.8 and 6.1.1.4'

loop_
_geom_angle_atom_site_label_1
_geom_angle_atom_site_label_2
_geom_angle_atom_site_label_3
_geom_angle
_geom_angle_publ_flag
Si1 Fe1 C1 85.15(10) yes
Si1 Fe1 C2 87.98(10) yes
Si1 Fe1 C3 87.02(12) yes
Si1 Fe1 C4 176.85(12) yes
C1 Fe1 C2 131.84(13) yes
C1 Fe1 C3 116.47(14) yes
C1 Fe1 C4 92.32(16) yes
C2 Fe1 C3 110.66(15) yes
C2 Fe1 C4 92.33(15) yes
C3 Fe1 C4 95.80(16) yes
Fe1 Si1 Cl1 116.92(4) yes
Fe1 Si1 Cl2 112.97(4) yes
Fe1 Si1 C5 121.73(10) yes
Cl1 Si1 Cl2 102.05(5) yes
Cl1 Si1 C5 99.01(10) yes
Cl2 Si1 C5 101.16(9) yes
C5 N1 C19 110.5(2) yes
C5 N1 C20 130.9(2) yes
C19 N1 C20 118.5(2) yes
C5 N2 C6 132.0(2) yes
C5 N2 C18 110.0(2) yes
C6 N2 C18 118.0(2) yes
Fe1 C1 O1 178.0(3) yes
Fe1 C2 O2 174.2(3) yes
Fe1 C3 O3 177.8(4) yes
Fe1 C4 O4 179.8(3) yes
Si1 C5 N1 125.3(2) yes
Si1 C5 N2 129.07(19) yes
N1 C5 N2 105.6(2) yes
N2 C6 C7 117.3(3) yes
N2 C6 C14 118.0(3) yes
C7 C6 C14 124.5(3) no
C6 C7 C8 123.5(3) no
C6 C7 C11 115.7(3) no
C8 C7 C11 120.8(4) no
C7 C8 C9 111.5(3) no
C7 C8 C10 111.4(3) no
C9 C8 C10 110.7(3) no
C7 C11 C12 121.6(4) no
C11 C12 C13 120.8(3) no
C12 C13 C14 120.5(3) no
C6 C14 C13 116.8(3) no
C6 C14 C15 123.1(3) no
C13 C14 C15 120.0(3) no
C14 C15 C16 113.1(3) no
C14 C15 C17 110.8(3) no
C16 C15 C17 109.8(3) no
N2 C18 C19 107.0(3) yes
N1 C19 C18 107.0(2) yes
N1 C20 C21 118.0(2) yes
N1 C20 C28 117.9(3) yes
C21 C20 C28 123.4(3) no
C20 C21 C22 123.5(3) no
C20 C21 C25 116.2(3) no
C22 C21 C25 120.2(3) no
C21 C22 C23 109.7(3) no
C21 C22 C24 112.6(3) no
C23 C22 C24 110.0(3) no
C21 C25 C26 121.1(3) no
C25 C26 C27 121.2(3) no
C26 C27 C28 120.9(3) no
C20 C28 C27 117.0(3) no
C20 C28 C29 123.5(3) no
C27 C28 C29 119.4(3) no
C28 C29 C30 110.6(3) no
C28 C29 C31 112.7(3) no
C30 C29 C31 109.1(3) no
C7 C8 H2F 107.6(4) no
C9 C8 H2F 107.6(3) no
C10 C8 H2F 107.9(4) no
C8 C9 H1I 109.6(5) no
C8 C9 H1J 109.5(4) no
C8 C9 H1K 109.4(4) no
H1I C9 H1J 109.5(5) no
H1I C9 H1K 109.5(5) no
H1J C9 H1K 109.5(6) no
C8 C10 H2T 109.5(4) no
C8 C10 H2U 109.6(4) no
C8 C10 H2V 109.2(4) no
H2T C10 H2U 109.5(4) no
H2T C10 H2V 109.5(5) no
H2U C10 H2V 109.4(5) no
C7 C11 H1E 119.4(4) no
C12 C11 H1E 119.1(4) no
C11 C12 H21D 119.6(4) no
C13 C12 H21D 119.6(4) no
C12 C13 H2G 119.5(4) no
C14 C13 H2G 120.0(4) no
C14 C15 H2A 107.4(4) no
C16 C15 H2A 107.8(3) no
C17 C15 H2A 107.7(3) no
C15 C16 H2Q 109.4(4) no
C15 C16 H2R 109.2(4) no
C15 C16 H2S 109.7(4) no
H2Q C16 H2R 109.5(4) no
H2Q C16 H2S 109.5(4) no
H2R C16 H2S 109.5(5) no
C15 C17 H2J 109.5(4) no
C15 C17 H2K 109.7(4) no
C15 C17 H2L 109.2(4) no
H2J C17 H2K 109.5(4) no
H2J C17 H2L 109.5(4) no
H2K C17 H2L 109.5(5) no
N2 C18 H2C 126.6(3) no
C19 C18 H2C 126.4(3) no
N1 C19 H2E 126.6(3) no
C18 C19 H2E 126.4(3) no
C21 C22 H2D 108.2(3) no
C23 C22 H2D 108.1(3) no
C24 C22 H2D 108.1(3) no
C22 C23 H2W 109.5(4) no
C22 C23 H2X 109.5(3) no
C22 C23 H2Y 109.5(4) no
H2W C23 H2X 109.5(5) no
H2W C23 H2Y 109.5(4) no
H2X C23 H2Y 109.4(5) no
C22 C24 H1F 109.3(3) no
C22 C24 H1G 109.6(3) no
C22 C24 H1H 109.6(4) no
H1F C24 H1G 109.5(4) no
H1F C24 H1H 109.5(4) no
H1G C24 H1H 109.4(4) no
C21 C25 H2H 119.3(3) no
C26 C25 H2H 119.6(3) no
C25 C26 H2P 119.3(4) no
C27 C26 H2P 119.5(4) no
C26 C27 H2I 119.7(3) no
C28 C27 H2I 119.4(3) no
C28 C29 H2B 108.1(3) no
C30 C29 H2B 108.2(3) no
C31 C29 H2B 107.9(3) no
C29 C30 H1A 109.3(4) no
C29 C30 H1B 109.7(4) no
C29 C30 H1C 109.5(4) no
H1A C30 H1B 109.5(4) no
H1A C30 H1C 109.5(5) no
H1B C30 H1C 109.5(4) no
C29 C31 H2M 109.5(4) no
C29 C31 H2N 109.6(4) no
C29 C31 H2O 109.4(4) no
H2M C31 H2N 109.5(4) no
H2M C31 H2O 109.5(4) no
H2N C31 H2O 109.4(4) no

loop_
_geom_bond_atom_site_label_1
_geom_bond_atom_site_label_2
_geom_bond_distance
_geom_bond_publ_flag
Fe1 Si1 2.2287(11) yes
Fe1 C1 1.802(3) yes
Fe1 C2 1.804(3) yes
Fe1 C3 1.786(3) yes
Fe1 C4 1.818(4) yes
Cl1 Si1 2.0966(10) yes
Cl2 Si1 2.0890(10) yes
Si1 C5 1.958(3) yes
O1 C1 1.127(4) yes
O2 C2 1.131(4) yes
O3 C3 1.120(5) yes
O4 C4 1.104(5) yes
N1 C5 1.353(3) yes
N1 C19 1.368(3) yes
N1 C20 1.455(4) yes
N2 C5 1.356(4) yes
N2 C6 1.450(4) yes
N2 C18 1.376(4) yes
C6 C7 1.410(5) no
C6 C14 1.386(4) no
C7 C8 1.508(5) no
C7 C11 1.393(5) no
C8 C9 1.531(5) no
C8 C10 1.542(5) no
C11 C12 1.380(5) no
C12 C13 1.384(6) no
C13 C14 1.403(5) no
C14 C15 1.521(6) no
C15 C16 1.519(5) no
C15 C17 1.529(5) no
C18 C19 1.357(4) no
C20 C21 1.416(4) no
C20 C28 1.386(4) no
C21 C22 1.510(4) no
C21 C25 1.399(4) no
C22 C23 1.534(5) no
C22 C24 1.528(5) no
C25 C26 1.379(5) no
C26 C27 1.361(5) no
C27 C28 1.411(4) no
C28 C29 1.523(4) no
C29 C30 1.543(5) no
C29 C31 1.532(5) no
C8 H2F 1.094(5) no
C9 H1I 1.096(7) no
C9 H1J 1.096(7) no
C9 H1K 1.096(7) no
C10 H2T 1.096(6) no
C10 H2U 1.096(6) no
C10 H2V 1.096(6) no
C11 H1E 1.086(6) no
C12 H21D 1.086(5) no
C13 H2G 1.086(5) no
C15 H2A 1.094(4) no
C16 H2Q 1.097(5) no
C16 H2R 1.095(6) no
C16 H2S 1.096(5) no
C17 H2J 1.096(5) no
C17 H2K 1.096(5) no
C17 H2L 1.096(6) no
C18 H2C 1.078(4) no
C19 H2E 1.078(4) no
C22 H2D 1.094(5) no
C23 H2W 1.096(6) no
C23 H2X 1.097(6) no
C23 H2Y 1.096(6) no
C24 H1F 1.096(5) no
C24 H1G 1.096(5) no
C24 H1H 1.096(5) no
C25 H2H 1.086(4) no
C26 H2P 1.086(5) no
C27 H2I 1.086(4) no
C29 H2B 1.094(4) no
C30 H1A 1.097(6) no
C30 H1B 1.096(6) no
C30 H1C 1.096(6) no
C31 H2M 1.096(5) no
C31 H2N 1.097(6) no
C31 H2O 1.096(5) no
